data_7234608
loop_
_publ_author_name
'Timofeeva, Tatiana'
'Sena, Victoria'
'Averkiev, Boris'
'Shabarinath, Bejagam'
'Usman, Muhammad'
'Krivoshein, Arcadius V.'

_publ_section_title
;
 Unusual polymorphs of rac-3-phenylpyrrolidine-2,5-dione with Z' = 1, 2,
 and 3
;
_journal_name_full CrystEngComm
_journal_paper_doi 10.1039/C9CE01100E
_journal_year 2019
_chemical_formula_moiety 'C10 H9 N O2'
_chemical_formula_sum 'C10 H9 N O2'
_chemical_formula_weight 175.18
_chemical_name_systematic rac-3-phenylpyrrolidin-2,5-dione
_space_group_crystal_system monoclinic
_space_group_IT_number 14
_space_group_name_Hall '-P 2ybc'
_space_group_name_H-M_alt 'P 1 21/c 1'
_symmetry_space_group_name_Hall '-P 2ybc'
_symmetry_space_group_name_H-M 'P 1 21/c 1'
_atom_sites_solution_hydrogens geom
_atom_sites_solution_primary direct
_audit_creation_date 2019-09-24
_audit_creation_method
;
Olex2 1.2
(compiled 2018.05.29 svn.r3508 for OlexSys, GUI svn.r5506)
;
_audit_update_record
;
2019-10-03 deposited with the CCDC.    2019-10-14 downloaded from the CCDC.
;
_cell_angle_alpha 90
_cell_angle_beta 107.77(2)
_cell_angle_gamma 90
_cell_formula_units_Z 8
_cell_length_a 15.57(4)
_cell_length_b 5.719(15)
_cell_length_c 20.69(6)
_cell_measurement_reflns_used 773
_cell_measurement_temperature 298
_cell_measurement_theta_max 18.427
_cell_measurement_theta_min 3.710
_cell_volume 1754(8)
_computing_cell_refinement 'SAINT V8.38A (?, 2016)'
_computing_data_reduction 'SAINT V8.38A (?, 2016)'
_computing_molecular_graphics 'Olex2 (Dolomanov et al., 2009)'
_computing_publication_material 'Olex2 (Dolomanov et al., 2009)'
_computing_structure_refinement 'XL (Sheldrick, 2008)'
_computing_structure_solution 'XS (Sheldrick, 2008)'
_diffrn_ambient_temperature 298
_diffrn_measured_fraction_theta_full 0.979
_diffrn_measured_fraction_theta_max 0.979
_diffrn_measurement_device_type 'Bruker APEX-II CCD'
_diffrn_measurement_method '\f and \w scans'
_diffrn_radiation_type MoK\a
_diffrn_radiation_wavelength 0.71073
_diffrn_reflns_av_R_equivalents 0.0414
_diffrn_reflns_av_unetI/netI 0.0363
_diffrn_reflns_Laue_measured_fraction_full 0.979
_diffrn_reflns_Laue_measured_fraction_max 0.979
_diffrn_reflns_limit_h_max 14
_diffrn_reflns_limit_h_min -13
_diffrn_reflns_limit_k_max 5
_diffrn_reflns_limit_k_min -5
_diffrn_reflns_limit_l_max 15
_diffrn_reflns_limit_l_min -18
_diffrn_reflns_number 4381
_diffrn_reflns_point_group_measured_fraction_full 0.979
_diffrn_reflns_point_group_measured_fraction_max 0.979
_diffrn_reflns_theta_full 18.748
_diffrn_reflns_theta_max 18.748
_diffrn_reflns_theta_min 2.067
_diffrn_standards_number 0
_exptl_absorpt_coefficient_mu 0.094
_exptl_absorpt_correction_T_max 0.7443
_exptl_absorpt_correction_T_min 0.5908
_exptl_absorpt_correction_type multi-scan
_exptl_absorpt_process_details
'SADABS-2016/2 (Bruker,2016/2) was used for absorption correction. wR2(int) was 0.0692 before and 0.0442 after correction. The Ratio of minimum to maximum transmission is 0.7938. The \l/2 correction factor is Not present.'
_exptl_crystal_colour colourless
_exptl_crystal_colour_primary colourless
_exptl_crystal_density_diffrn 1.327
_exptl_crystal_description plate
_exptl_crystal_F_000 736
_exptl_crystal_recrystallization_method 'Re-crystallisation from solvent: ethanol'
_exptl_crystal_size_max 0.325
_exptl_crystal_size_mid 0.209
_exptl_crystal_size_min 0.136
_refine_diff_density_max 0.109
_refine_diff_density_min -0.179
_refine_diff_density_rms 0.032
_refine_ls_extinction_method none
_refine_ls_goodness_of_fit_ref 0.988
_refine_ls_hydrogen_treatment constr
_refine_ls_matrix_type full
_refine_ls_number_parameters 235
_refine_ls_number_reflns 1331
_refine_ls_number_restraints 0
_refine_ls_restrained_S_all 0.988
_refine_ls_R_factor_all 0.0581
_refine_ls_R_factor_gt 0.0368
_refine_ls_shift/su_max 0.000
_refine_ls_shift/su_mean 0.000
_refine_ls_structure_factor_coef Fsqd
_refine_ls_weighting_details 'w=1/[\s^2^(Fo^2^)+(0.0576P)^2^] where P=(Fo^2^+2Fc^2^)/3'
_refine_ls_weighting_scheme calc
_refine_ls_wR_factor_gt 0.0846
_refine_ls_wR_factor_ref 0.0950
_reflns_Friedel_coverage 0.000
_reflns_number_gt 971
_reflns_number_total 1331
_reflns_threshold_expression 'I > 2\s(I)'
_cod_data_source_file c9ce01100e2.cif
_cod_data_source_block PII_298K
_cod_database_code 7234608
_shelx_shelxl_version_number 2017/1
_shelx_space_group_comment
;
The symmetry employed for this shelxl refinement is uniquely defined
by the following loop, which should always be used as a source of
symmetry information in preference to the above space-group names.
They are only intended as comments.
;
_shelx_estimated_absorpt_t_max 0.987
_shelx_estimated_absorpt_t_min 0.970
_olex2_refinement_description
;
1. Fixed Uiso
 At 1.2 times of:
  All C(H) groups, All C(H,H) groups, All N(H) groups
2.a Ternary CH refined with riding coordinates:
 C3(H3), C3A(H3A)
2.b Secondary CH2 refined with riding coordinates:
 C2(H2A,H2B), C2A(H2AA,H2AB)
2.c Aromatic/amide H refined with riding coordinates:
 N1(H1), N1A(H1A), C10(H10), C10A(H10A), C9(H9), C9A(H9A), C8(H8), C8A(H8A),
 C7(H7), C7A(H7A), C6(H6), C6A(H6A)
;
_olex2_exptl_crystal_mounting_method 'Single plate was mounted on nylon loop'
_olex2_submission_original_sample_id AVK14A
_olex2_submission_special_instructions 'No special instructions were received'

loop_
_space_group_symop_operation_xyz
'x, y, z'
'-x, y+1/2, -z+1/2'
'-x, -y, -z'
'x, -y-1/2, z-1/2'

loop_
_atom_site_label
_atom_site_type_symbol
_atom_site_fract_x
_atom_site_fract_y
_atom_site_fract_z
_atom_site_U_iso_or_equiv
_atom_site_adp_type
_atom_site_occupancy
_atom_site_site_symmetry_order
_atom_site_calc_flag
_atom_site_refinement_flags_posn
O1 O 0.5721(2) -0.1730(4) 0.55814(14) 0.0627(9) Uani 1 1 d .
O1A O 0.58691(17) 0.0202(5) 0.77220(14) 0.0583(8) Uani 1 1 d .
O2 O 0.34077(19) 0.1416(5) 0.61810(14) 0.0692(9) Uani 1 1 d .
O2A O 0.60888(15) -0.6403(5) 0.65675(14) 0.0583(8) Uani 1 1 d .
N1 N 0.4686(3) 0.0152(5) 0.59752(16) 0.0497(9) Uani 1 1 d .
H1 H 0.503395 0.126186 0.618352 0.060 Uiso 1 1 calc R
N1A N 0.58296(19) -0.3334(6) 0.71900(16) 0.0450(9) Uani 1 1 d .
H1A H 0.531291 -0.379150 0.721199 0.054 Uiso 1 1 calc R
C4 C 0.3809(3) -0.0031(8) 0.5963(2) 0.0512(12) Uani 1 1 d .
C4A C 0.6336(2) -0.4611(8) 0.6883(2) 0.0448(11) Uani 1 1 d .
C1 C 0.4967(3) -0.1568(7) 0.5630(2) 0.0489(11) Uani 1 1 d .
C1A C 0.6218(3) -0.1260(7) 0.7460(2) 0.0440(11) Uani 1 1 d .
C2 C 0.4180(2) -0.3107(6) 0.5320(2) 0.0575(12) Uani 1 1 d .
H2A H 0.433997 -0.473766 0.541502 0.069 Uiso 1 1 calc R
H2B H 0.396066 -0.288684 0.483191 0.069 Uiso 1 1 calc R
C2A C 0.7113(2) -0.1110(6) 0.7350(2) 0.0586(12) Uani 1 1 d .
H2AA H 0.758590 -0.094793 0.777888 0.070 Uiso 1 1 calc R
H2AB H 0.713647 0.022334 0.706576 0.070 Uiso 1 1 calc R
C3 C 0.3466(2) -0.2361(6) 0.5649(2) 0.0476(11) Uani 1 1 d .
H3 H 0.349788 -0.345540 0.601967 0.057 Uiso 1 1 calc R
C3A C 0.7228(2) -0.3393(6) 0.6998(2) 0.0460(11) Uani 1 1 d .
H3A H 0.730565 -0.302107 0.655659 0.055 Uiso 1 1 calc R
C5 C 0.2512(3) -0.2324(7) 0.5199(2) 0.0484(11) Uani 1 1 d .
C5A C 0.7990(2) -0.4941(6) 0.7386(2) 0.0399(10) Uani 1 1 d .
C10 C 0.1953(3) -0.4182(7) 0.5211(2) 0.0646(13) Uani 1 1 d .
H10 H 0.217419 -0.545241 0.549352 0.078 Uiso 1 1 calc R
C10A C 0.8491(2) -0.6120(7) 0.7047(2) 0.0484(11) Uani 1 1 d .
H10A H 0.836871 -0.589551 0.658257 0.058 Uiso 1 1 calc R
C9 C 0.1070(4) -0.4162(10) 0.4805(3) 0.0835(15) Uani 1 1 d .
H9 H 0.069966 -0.544064 0.480297 0.100 Uiso 1 1 calc R
C9A C 0.9169(3) -0.7622(7) 0.7381(3) 0.0626(12) Uani 1 1 d .
H9A H 0.949996 -0.840988 0.714281 0.075 Uiso 1 1 calc R
C8 C 0.0740(3) -0.2297(13) 0.4412(3) 0.0900(18) Uani 1 1 d .
H8 H 0.013325 -0.225454 0.415992 0.108 Uiso 1 1 calc R
C8A C 0.9355(3) -0.7952(7) 0.8056(3) 0.0632(13) Uani 1 1 d .
H8A H 0.981529 -0.896569 0.828240 0.076 Uiso 1 1 calc R
C7 C 0.1287(4) -0.0466(9) 0.4379(3) 0.0942(18) Uani 1 1 d .
H7 H 0.106112 0.078753 0.409125 0.113 Uiso 1 1 calc R
C7A C 0.8870(3) -0.6807(8) 0.8408(2) 0.0683(13) Uani 1 1 d .
H7A H 0.900476 -0.703085 0.887317 0.082 Uiso 1 1 calc R
C6 C 0.2171(3) -0.0487(7) 0.4773(2) 0.0722(14) Uani 1 1 d .
H6 H 0.254503 0.075974 0.475112 0.087 Uiso 1 1 calc R
C6A C 0.8178(3) -0.5313(7) 0.8072(3) 0.0573(12) Uani 1 1 d .
H6A H 0.784023 -0.455867 0.831044 0.069 Uiso 1 1 calc R

loop_
_atom_site_aniso_label
_atom_site_aniso_U_11
_atom_site_aniso_U_22
_atom_site_aniso_U_33
_atom_site_aniso_U_23
_atom_site_aniso_U_13
_atom_site_aniso_U_12
O1 0.051(2) 0.0636(19) 0.070(2) 0.0093(15) 0.0137(17) 0.0084(15)
O1A 0.0536(18) 0.0505(18) 0.071(2) 0.0003(16) 0.0188(15) 0.0132(15)
O2 0.068(2) 0.069(2) 0.068(2) -0.0208(17) 0.0174(16) 0.0020(16)
O2A 0.0554(18) 0.0365(17) 0.075(2) -0.0061(16) 0.0074(14) -0.0044(14)
N1 0.053(3) 0.040(2) 0.047(2) -0.0021(18) 0.0018(18) -0.0032(18)
N1A 0.0323(19) 0.044(2) 0.055(2) 0.0066(18) 0.0070(17) -0.0049(19)
C4 0.048(3) 0.054(3) 0.046(3) 0.002(2) 0.006(2) 0.000(2)
C4A 0.036(3) 0.039(3) 0.058(3) 0.014(2) 0.014(2) 0.009(3)
C1 0.053(3) 0.038(3) 0.049(3) 0.011(2) 0.005(3) 0.008(3)
C1A 0.037(3) 0.036(3) 0.055(3) 0.012(2) 0.009(2) 0.008(2)
C2 0.057(3) 0.042(2) 0.070(3) -0.003(2) 0.013(3) 0.002(2)
C2A 0.044(3) 0.036(2) 0.097(4) -0.004(2) 0.023(2) 0.0004(19)
C3 0.049(3) 0.044(3) 0.046(3) 0.003(2) 0.008(2) -0.008(2)
C3A 0.040(3) 0.036(2) 0.065(3) 0.006(2) 0.020(2) 0.005(2)
C5 0.051(3) 0.042(3) 0.050(3) -0.007(2) 0.013(2) -0.005(2)
C5A 0.036(2) 0.031(2) 0.055(4) -0.003(2) 0.018(2) -0.003(2)
C10 0.055(3) 0.068(3) 0.070(4) -0.012(2) 0.017(3) -0.005(3)
C10A 0.040(3) 0.050(2) 0.053(3) 0.004(2) 0.010(3) 0.008(2)
C9 0.075(4) 0.080(4) 0.098(4) -0.031(4) 0.031(3) -0.021(3)
C9A 0.058(3) 0.058(3) 0.073(4) 0.002(3) 0.020(3) 0.015(2)
C8 0.056(3) 0.104(4) 0.099(5) -0.046(4) 0.008(3) 0.008(4)
C8A 0.046(3) 0.050(3) 0.082(5) 0.009(3) 0.004(3) 0.004(2)
C7 0.090(4) 0.074(4) 0.087(4) -0.019(3) -0.019(4) 0.019(3)
C7A 0.061(3) 0.080(3) 0.055(3) 0.011(3) 0.006(3) -0.003(3)
C6 0.076(4) 0.055(3) 0.065(3) -0.003(3) -0.009(3) -0.003(3)
C6A 0.054(3) 0.062(3) 0.057(4) 0.001(3) 0.018(2) 0.003(2)

loop_
_atom_type_symbol
_atom_type_description
_atom_type_scat_dispersion_real
_atom_type_scat_dispersion_imag
_atom_type_scat_source
C C 0.0033 0.0016 'International Tables Vol C Tables 4.2.6.8 and 6.1.1.4'
H H 0.0000 0.0000 'International Tables Vol C Tables 4.2.6.8 and 6.1.1.4'
N N 0.0061 0.0033 'International Tables Vol C Tables 4.2.6.8 and 6.1.1.4'
O O 0.0106 0.0060 'International Tables Vol C Tables 4.2.6.8 and 6.1.1.4'

loop_
_geom_angle_atom_site_label_1
_geom_angle_atom_site_label_2
_geom_angle_atom_site_label_3
_geom_angle
C4 N1 H1 122.8
C4 N1 C1 114.5(4)
C1 N1 H1 122.8
C4A N1A H1A 123.0
C4A N1A C1A 114.0(4)
C1A N1A H1A 123.0
O2 C4 N1 124.9(4)
O2 C4 C3 127.8(4)
N1 C4 C3 107.3(4)
O2A C4A N1A 124.7(4)
O2A C4A C3A 127.0(4)
N1A C4A C3A 108.3(4)
O1 C1 N1 124.9(4)
O1 C1 C2 127.6(4)
N1 C1 C2 107.4(4)
O1A C1A N1A 125.3(4)
O1A C1A C2A 126.9(4)
N1A C1A C2A 107.8(4)
C1 C2 H2A 110.8
C1 C2 H2B 110.8
C1 C2 C3 104.9(4)
H2A C2 H2B 108.8
C3 C2 H2A 110.8
C3 C2 H2B 110.8
C1A C2A H2AA 110.5
C1A C2A H2AB 110.5
C1A C2A C3A 106.0(3)
H2AA C2A H2AB 108.7
C3A C2A H2AA 110.5
C3A C2A H2AB 110.5
C4 C3 C2 103.2(3)
C4 C3 H3 107.5
C2 C3 H3 107.5
C5 C3 C4 114.2(3)
C5 C3 C2 116.5(4)
C5 C3 H3 107.5
C4A C3A C2A 103.5(3)
C4A C3A H3A 108.9
C2A C3A H3A 108.9
C5A C3A C4A 110.6(3)
C5A C3A C2A 115.9(3)
C5A C3A H3A 108.9
C10 C5 C3 119.4(4)
C6 C5 C3 121.9(4)
C6 C5 C10 118.7(4)
C10A C5A C3A 119.7(4)
C10A C5A C6A 118.3(4)
C6A C5A C3A 121.9(4)
C5 C10 H10 119.9
C9 C10 C5 120.1(4)
C9 C10 H10 119.9
C5A C10A H10A 119.3
C9A C10A C5A 121.3(4)
C9A C10A H10A 119.3
C10 C9 H9 119.9
C8 C9 C10 120.1(4)
C8 C9 H9 119.9
C10A C9A H9A 120.1
C8A C9A C10A 119.8(4)
C8A C9A H9A 120.1
C9 C8 H8 119.7
C9 C8 C7 120.7(5)
C7 C8 H8 119.7
C9A C8A H8A 119.8
C9A C8A C7A 120.4(4)
C7A C8A H8A 119.8
C8 C7 H7 120.2
C8 C7 C6 119.5(5)
C6 C7 H7 120.2
C8A C7A H7A 120.0
C8A C7A C6A 120.0(5)
C6A C7A H7A 120.0
C5 C6 H6 119.6
C7 C6 C5 120.8(4)
C7 C6 H6 119.6
C5A C6A C7A 120.1(4)
C5A C6A H6A 119.9
C7A C6A H6A 119.9

loop_
_geom_bond_atom_site_label_1
_geom_bond_atom_site_label_2
_geom_bond_distance
O1 C1 1.213(5)
O1A C1A 1.211(5)
O2 C4 1.204(5)
O2A C4A 1.213(5)
N1 H1 0.8600
N1 C4 1.361(6)
N1 C1 1.364(5)
N1A H1A 0.8600
N1A C4A 1.365(5)
N1A C1A 1.371(5)
C4 C3 1.507(6)
C4A C3A 1.505(6)
C1 C2 1.485(6)
C1A C2A 1.482(6)
C2 H2A 0.9700
C2 H2B 0.9700
C2 C3 1.530(6)
C2A H2AA 0.9700
C2A H2AB 0.9700
C2A C3A 1.531(6)
C3 H3 0.9800
C3 C5 1.492(6)
C3A H3A 0.9800
C3A C5A 1.501(5)
C5 C10 1.378(6)
C5 C6 1.370(6)
C5A C10A 1.375(5)
C5A C6A 1.375(6)
C10 H10 0.9300
C10 C9 1.375(6)
C10A H10A 0.9300
C10A C9A 1.372(5)
C9 H9 0.9300
C9 C8 1.345(7)
C9A H9A 0.9300
C9A C8A 1.350(7)
C8 H8 0.9300
C8 C7 1.364(7)
C8A H8A 0.9300
C8A C7A 1.365(6)
C7 H7 0.9300
C7 C6 1.369(6)
C7A H7A 0.9300
C7A C6A 1.384(6)
C6 H6 0.9300
C6A H6A 0.9300

loop_
_geom_hbond_atom_site_label_D
_geom_hbond_atom_site_label_H
_geom_hbond_atom_site_label_A
_geom_hbond_distance_DH
_geom_hbond_distance_HA
_geom_hbond_distance_DA
_geom_hbond_angle_DHA
_geom_hbond_site_symmetry_A
_geom_hbond_publ_flag
N1A H1A O1A 0.86 1.97 2.832(8) 178.8 2_646 yes

loop_
_geom_torsion_atom_site_label_1
_geom_torsion_atom_site_label_2
_geom_torsion_atom_site_label_3
_geom_torsion_atom_site_label_4
_geom_torsion
O1 C1 C2 C3 170.3(4)
O1A C1A C2A C3A -179.5(4)
O2 C4 C3 C2 166.6(4)
O2 C4 C3 C5 39.2(6)
O2A C4A C3A C2A 173.5(4)
O2A C4A C3A C5A -61.8(5)
N1 C4 C3 C2 -14.9(4)
N1 C4 C3 C5 -142.4(4)
N1 C1 C2 C3 -11.4(4)
N1A C4A C3A C2A -5.8(4)
N1A C4A C3A C5A 118.9(4)
N1A C1A C2A C3A -1.7(4)
C4 N1 C1 O1 -179.7(3)
C4 N1 C1 C2 1.9(4)
C4 C3 C5 C10 -140.7(4)
C4 C3 C5 C6 39.2(5)
C4A N1A C1A O1A 175.7(4)
C4A N1A C1A C2A -2.2(4)
C4A C3A C5A C10A 101.2(4)
C4A C3A C5A C6A -75.6(4)
C1 N1 C4 O2 -172.8(4)
C1 N1 C4 C3 8.7(4)
C1 C2 C3 C4 15.7(4)
C1 C2 C3 C5 141.7(3)
C1A N1A C4A O2A -174.1(3)
C1A N1A C4A C3A 5.2(4)
C1A C2A C3A C4A 4.4(4)
C1A C2A C3A C5A -116.7(4)
C2 C3 C5 C10 99.0(4)
C2 C3 C5 C6 -81.1(5)
C2A C3A C5A C10A -141.5(3)
C2A C3A C5A C6A 41.7(5)
C3 C5 C10 C9 179.3(4)
C3 C5 C6 C7 -178.2(4)
C3A C5A C10A C9A -177.4(3)
C3A C5A C6A C7A 178.1(3)
C5 C10 C9 C8 -2.1(7)
C5A C10A C9A C8A -0.3(6)
C10 C5 C6 C7 1.7(6)
C10 C9 C8 C7 3.9(7)
C10A C5A C6A C7A 1.3(5)
C10A C9A C8A C7A 0.2(6)
C9 C8 C7 C6 -2.8(8)
C9A C8A C7A C6A 0.6(6)
C8 C7 C6 C5 0.0(7)
C8A C7A C6A C5A -1.3(6)
C6 C5 C10 C9 -0.6(6)
C6A C5A C10A C9A -0.5(5)
